data_2001650
loop_
_publ_author_name
'Mori, K.'
'Masuda, Y.'
'Kashino, S.'

_publ_section_title
;
 (+)-(<i>R</i>)- and racemic forms of 2,2'-dihydroxy-1,1'-binaphthyl
;
_journal_issue 6
_journal_name_full 'Acta Crystallographica Section C'
_journal_page_first 1224
_journal_page_last 1227
_journal_paper_doi 10.1107/S0108270193000083
_journal_volume 49
_journal_year 1993
_chemical_formula_sum 'C20 H14 O2'
_chemical_formula_weight 286.33
_symmetry_cell_setting trigonal
_symmetry_space_group_name_Hall 'P 31'
_symmetry_space_group_name_H-M 'P 31'
_atom_type_scat_source 'IntTabIV Table 2.2B'
_cell_angle_alpha 90.
_cell_angle_beta 90.
_cell_angle_gamma 120.00(10)
_cell_formula_units_Z 3
_cell_length_a 10.808(2)
_cell_length_b 10.808(2)
_cell_length_c 10.8830(10)
_cell_measurement_reflns_used 20
_cell_measurement_temperature 295
_cell_measurement_theta_max 20
_cell_measurement_theta_min 19
_cell_volume 1101.0(12)
_diffrn_measurement_device 'Rigaku AFC-5'
_diffrn_measurement_method
;\w-2\q scans; width 1.2 + 0.15tan\q)\% in \w; rate 4\% min^-1^
in \w; background counts 4 s on each side of every scan
;
_diffrn_radiation_type CuK\a
_diffrn_radiation_wavelength 1.54178
_diffrn_reflns_av_R_equivalents 0.02
_diffrn_reflns_limit_h_max 12
_diffrn_reflns_limit_h_min 0
_diffrn_reflns_limit_k_max 12
_diffrn_reflns_limit_k_min 0
_diffrn_reflns_limit_l_max 12
_diffrn_reflns_limit_l_min -12
_diffrn_reflns_number 1266
_diffrn_reflns_theta_max 60.0
_diffrn_standards_decay_% 1.2
_diffrn_standards_interval_count 97
_diffrn_standards_number 3
_exptl_absorpt_coefficient_mu 0.621
_exptl_absorpt_correction_type none
_exptl_crystal_colour Colourless
_exptl_crystal_density_diffrn 1.295
_exptl_crystal_density_meas 1.30
_exptl_crystal_density_method 'flotation in aq. KI'
_exptl_crystal_description 'Prism elongated along c'
_exptl_crystal_size_max 0.38
_exptl_crystal_size_mid 0.30
_exptl_crystal_size_min 0.25
_refine_diff_density_max 0.09
_refine_diff_density_min -0.13
_refine_ls_goodness_of_fit_obs 1.357
_refine_ls_hydrogen_treatment refall
_refine_ls_number_parameters 258
_refine_ls_number_reflns 1077
_refine_ls_R_factor_obs 0.03
_refine_ls_shift/esd_max 0.05
_refine_ls_structure_factor_coef F
_refine_ls_weighting_details 'w = 1/[\s^2^(F)-0.0017|F~o~|+0.009|F~o~|^2^]'
_refine_ls_weighting_scheme calc
_refine_ls_wR_factor_obs 0.039
_reflns_number_observed 1077
_reflns_number_total 1091
_reflns_observed_criterion F>1.0\s(F)
_cod_data_source_file oh1012.cif
_cod_data_source_block oh1012_structure_1_of_2
_cod_depositor_comments
;
The following automatic conversions were performed:

'_refine_ls_weighting_scheme' value '
1/[\s^2^(F)-0.0017|F~o~|+0.009|F~o~|^2^]' was changed to 'calc'. New
tag '_refine_ls_weighting_details' was created. The value of the new
tag was set to 'w = 1/[\s^2^(F)-0.0017|F~o~|+0.009|F~o~|^2^]'.

Automatic conversion script
Id: cif_fix_values 3143 2015-03-26 13:38:13Z robertas 
;
_cod_original_cell_volume 1101.0(4)
_cod_database_code 2001650

loop_
_atom_site_label
_atom_site_fract_x
_atom_site_fract_y
_atom_site_fract_z
O(1) .4028(2) .2926(2) .5348(2)
O(2) .5488(2) .2585(2) .8018(2)
C(1) .3997(2) .4035(2) .7263(2)
C(2) .3311(2) .3150(2) .6274(2)
C(3) .1810(3) .2431(3) .6169(3)
C(4) .1017(2) .2608(3) .7033(3)
C(5) .0834(3) .3741(3) .8953(3)
C(6) .1477(3) .4660(3) .9899(3)
C(7) .2967(3) .5395(3) 1.0015(2)
C(8) .3794(2) .5200(2) .9167(2)
C(9) .3167(2) .4253(2) .8164(2)
C(10) .1655(2) .3527(2) .8052(2)
C(11) .5588(2) .4762(2) .7343(2)
C(12) .6243(3) .4007(3) .7708(2)
C(13) .7743(3) .4660(4) .7752(3)
C(14) .8571(3) .6036(4) .7397(3)
C(15) .8792(3) .8290(3) .6520(3)
C(16) .8161(3) .9024(3) .6122(3)
C(17) .6688(3) .8411(3) .6165(3)
C(18) .5856(3) .7040(3) .6566(2)
C(19) .6447(2) .6211(3) .6971(2)
C(20) .7964(2) .6857(3) .6973(2)
H(2) .500(3) .359(4) .538(3)
H(3) .139(4) .191(4) .543(4)
H(4) -.003(3) .212(3) .704(3)
H(5) -.024(3) .317(3) .885(3)
H(6) .090(4) .479(4) 1.055(4)
H(7) .335(3) .597(3) 1.080(3)
H(8) .483(2) .571(3) .924(3)
H(12) .464(3) .238(3) .807(3)
H(13) .819(3) .411(3) .800(2)
H(14) .960(3) .646(3) .734(3)
H(15) .981(3) .869(3) .650(3)
H(16) .879(4) .998(4) .576(4)
H(17) .627(3) .905(3) .583(3)
H(18) .481(3) .662(3) .658(3)

loop_
_geom_angle_atom_site_label_1
_geom_angle_atom_site_label_2
_geom_angle_atom_site_label_3
_geom_angle
_geom_angle_publ_flag
C(2) C(1) C(9) 119.0(2) yes
C(2) C(1) C(11) 119.1(2) yes
C(9) C(1) C(11) 121.8(2) yes
O(1) C(2) C(1) 122.8(3) yes
O(1) C(2) C(3) 116.2(3) yes
C(1) C(2) C(3) 121.0(3) yes
C(2) C(3) C(4) 120.2(3) yes
C(3) C(4) C(10) 121.6(3) yes
C(6) C(5) C(10) 120.7(3) yes
C(5) C(6) C(7) 120.5(3) yes
C(6) C(7) C(8) 120.3(3) yes
C(7) C(8) C(9) 121.1(3) yes
C(1) C(9) C(8) 122.4(2) yes
C(1) C(9) C(10) 119.6(2) yes
C(8) C(9) C(10) 117.9(2) yes
C(4) C(10) C(5) 122.1(2) yes
C(4) C(10) C(9) 118.5(2) yes
C(5) C(10) C(9) 119.5(2) yes
C(1) C(11) C(12) 120.1(3) yes
C(1) C(11) C(19) 120.6(3) yes
C(12) C(11) C(19) 119.2(3) yes
O(2) C(12) C(11) 122.6(3) yes
O(2) C(12) C(13) 116.3(3) yes
C(11) C(12) C(13) 121.1(3) yes
C(12) C(13) C(14) 120.2(4) yes
C(13) C(14) C(20) 121.5(4) yes
C(16) C(15) C(20) 121.2(4) yes
C(15) C(16) C(17) 120.4(4) yes
C(16) C(17) C(18) 120.3(3) yes
C(17) C(18) C(19) 122.0(3) yes
C(11) C(19) C(18) 122.4(3) yes
C(11) C(19) C(20) 119.8(3) yes
C(18) C(19) C(20) 117.8(3) yes
C(14) C(20) C(15) 123.6(3) yes
C(14) C(20) C(19) 118.2(3) yes
C(15) C(20) C(19) 118.2(3) yes
C(2) O(1) H(2) 111(3) yes
C(12) O(2) H(12) 106(2) yes
C(2) C(3) H(3) 118(2) yes
C(4) C(3) H(3) 121(2) yes
C(3) C(4) H(4) 125(2) yes
C(10) C(4) H(4) 114(2) yes
C(6) C(5) H(5) 123(2) yes
C(10) C(5) H(5) 116(2) yes
C(5) C(6) H(6) 121(2) yes
C(7) C(6) H(6) 119(2) yes
C(6) C(7) H(7) 115(2) yes
C(8) C(7) H(7) 124(2) yes
C(7) C(8) H(8) 121(2) yes
C(9) C(8) H(8) 118(2) yes
C(12) C(13) H(13) 120(2) yes
C(14) C(13) H(13) 120(2) yes
C(13) C(14) H(14) 121(2) yes
C(20) C(14) H(14) 117(2) yes
C(16) C(15) H(15) 122(2) yes
C(20) C(15) H(15) 117(2) yes
C(15) C(16) H(16) 117(3) yes
C(17) C(16) H(16) 122(3) yes
C(16) C(17) H(17) 116(2) yes
C(18) C(17) H(17) 124(2) yes
C(17) C(18) H(18) 119(2) yes
C(19) C(18) H(18) 119(2) yes

loop_
_geom_bond_atom_site_label_1
_geom_bond_atom_site_label_2
_geom_bond_distance
_geom_bond_publ_flag
O(1) C(2) 1.365(4) yes
O(2) C(12) 1.374(4) yes
C(1) C(2) 1.383(4) yes
C(1) C(9) 1.426(3) yes
C(1) C(11) 1.494(4) yes
C(2) C(3) 1.411(4) yes
C(3) C(4) 1.349(4) yes
C(4) C(10) 1.417(4) yes
C(5) C(6) 1.356(4) yes
C(5) C(10) 1.417(4) yes
C(6) C(7) 1.400(4) yes
C(7) C(8) 1.373(4) yes
C(8) C(9) 1.416(4) yes
C(9) C(10) 1.421(3) yes
C(11) C(12) 1.380(4) yes
C(11) C(19) 1.422(4) yes
C(12) C(13) 1.408(5) yes
C(13) C(14) 1.353(6) yes
C(14) C(20) 1.419(5) yes
C(15) C(16) 1.350(6) yes
C(15) C(20) 1.434(5) yes
C(16) C(17) 1.386(5) yes
C(17) C(18) 1.365(4) yes
C(18) C(19) 1.406(4) yes
C(19) C(20) 1.425(4) yes
O(1) H(2) .93(4) yes
O(2) H(12) .83(3) yes
C(3) H(3) .95(4) yes
C(4) H(4) .98(3) yes
C(5) H(5) 1.01(3) yes
C(6) H(6) 1.00(4) yes
C(7) H(7) 1.01(3) yes
C(8) H(8) .97(3) yes
C(13) H(13) .97(3) yes
C(14) H(14) .97(3) yes
C(15) H(15) .96(4) yes
C(16) H(16) .99(5) yes
C(17) H(17) 1.05(3) yes
C(18) H(18) .98(3) yes
